data_2204112
loop_
_publ_author_name
'Dongyan Yuan'
'Mingjie Zhang'
'Zhaohui Pan'
'Penggao Ma'

_publ_section_title
;
2,5-Bis(1-piperidinylmethyl)benzene-1,4-diol
;
_journal_issue 8
_journal_name_full 'Acta Crystallographica, Section E'
_journal_page_first o1320
_journal_page_last o1321
_journal_paper_doi 10.1107/S1600536804016344
_journal_volume 60
_journal_year 2004
_chemical_formula_iupac 'C18 H28 N2 O2'
_chemical_formula_moiety 'C18 H28 N2 O2'
_chemical_formula_sum 'C18 H28 N2 O2'
_chemical_formula_weight 304.42
_chemical_melting_point 469
_chemical_name_systematic
;
2,5-bis(1-piperidinylmethyl)benzene-1,4-diol
;
_space_group_IT_number 2
_space_group_name_Hall '-P 1'
_space_group_name_H-M_alt 'P -1'
_symmetry_cell_setting triclinic
_symmetry_space_group_name_Hall '-P 1'
_symmetry_space_group_name_H-M 'P -1'
_atom_sites_solution_hydrogens geom
_atom_sites_solution_primary direct
_atom_sites_solution_secondary difmap
_cell_angle_alpha 72.349(5)
_cell_angle_beta 81.745(6)
_cell_angle_gamma 80.865(5)
_cell_formula_units_Z 1
_cell_length_a 6.372(2)
_cell_length_b 8.184(3)
_cell_length_c 8.649(3)
_cell_measurement_reflns_used 644
_cell_measurement_temperature 293(2)
_cell_measurement_theta_max 25.6
_cell_measurement_theta_min 2.6
_cell_volume 422.2(3)
_computing_cell_refinement SMART
_computing_data_collection 'SMART (Bruker, 1997)'
_computing_data_reduction 'SAINT (Bruker, 1997)'
_computing_molecular_graphics 'SHELXTL (Bruker, 1997)'
_computing_publication_material SHELXTL
_computing_structure_refinement 'SHELXL97 (Sheldrick, 1997)'
_computing_structure_solution 'SHELXS97 (Sheldrick, 1997)'
_diffrn_ambient_temperature 293(2)
_diffrn_measured_fraction_theta_full 0.995
_diffrn_measured_fraction_theta_max 0.995
_diffrn_measurement_device_type 'Bruker SMART CCD area-detector'
_diffrn_measurement_method '\f and \w'
_diffrn_radiation_monochromator graphite
_diffrn_radiation_source 'fine-focus sealed tube'
_diffrn_radiation_type MoK\a
_diffrn_radiation_wavelength 0.71073
_diffrn_reflns_av_R_equivalents 0.017
_diffrn_reflns_av_sigmaI/netI 0.038
_diffrn_reflns_limit_h_max 7
_diffrn_reflns_limit_h_min -7
_diffrn_reflns_limit_k_max 9
_diffrn_reflns_limit_k_min -8
_diffrn_reflns_limit_l_max 10
_diffrn_reflns_limit_l_min -5
_diffrn_reflns_number 2215
_diffrn_reflns_theta_full 25.0
_diffrn_reflns_theta_max 25.0
_diffrn_reflns_theta_min 2.6
_diffrn_standards_decay_% 0
_diffrn_standards_interval_count 0
_diffrn_standards_interval_time 0
_diffrn_standards_number 0
_exptl_absorpt_coefficient_mu 0.08
_exptl_absorpt_correction_type none
_exptl_crystal_colour colourless
_exptl_crystal_density_diffrn 1.197
_exptl_crystal_density_method 'not measured'
_exptl_crystal_description prism
_exptl_crystal_F_000 166
_exptl_crystal_size_max 0.20
_exptl_crystal_size_mid 0.16
_exptl_crystal_size_min 0.10
_refine_diff_density_max 0.17
_refine_diff_density_min -0.18
_refine_ls_extinction_method none
_refine_ls_goodness_of_fit_ref 1.06
_refine_ls_hydrogen_treatment constr
_refine_ls_matrix_type full
_refine_ls_number_parameters 101
_refine_ls_number_reflns 1479
_refine_ls_number_restraints 0
_refine_ls_restrained_S_all 1.06
_refine_ls_R_factor_all 0.084
_refine_ls_R_factor_gt 0.051
_refine_ls_shift/su_max 0.000
_refine_ls_shift/su_mean 0.000
_refine_ls_structure_factor_coef Fsqd
_refine_ls_weighting_details 'calc w = 1/[\s^2^(Fo^2^)+(0.0504P)^2^+0.1017P] where P = (Fo^2^+2Fc^2^)/3'
_refine_ls_weighting_scheme calc
_refine_ls_wR_factor_gt 0.113
_refine_ls_wR_factor_ref 0.128
_reflns_number_gt 982
_reflns_number_total 1487
_reflns_threshold_expression I>2\s(I)
_cod_data_source_file ya6213.cif
_cod_depositor_comments
;
The following automatic conversions were performed:
'_symmetry_cell_setting' value 'Triclinic' changed to 'triclinic'
according to '/home/saulius/struct/CIF-dictionaries/cif_core.dic'
dictionary named 'cif_core.dic' version 2.4.1 from 2010-06-29.

Automatic conversion script
Id: cif_fix_enum 1527 2010-12-29 10:47:43Z saulius 
;
_cod_database_code 2204112

loop_
_symmetry_equiv_pos_as_xyz
'x, y, z'
'-x, -y, -z'

loop_
_atom_site_label
_atom_site_fract_x
_atom_site_fract_y
_atom_site_fract_z
_atom_site_U_iso_or_equiv
_atom_site_adp_type
_atom_site_calc_flag
_atom_site_refinement_flags
_atom_site_occupancy
_atom_site_type_symbol
O1 -0.3143(2) 0.1153(2) -0.20974(19) 0.0583(5) Uani d . 1 O
H1 -0.3528 0.0338 -0.2302 0.087 Uiso calc R 1 H
N1 0.2925(3) 0.2183(2) 0.2098(2) 0.0450(5) Uani d . 1 N
C1 -0.1591(3) 0.0548(3) -0.1044(2) 0.0436(5) Uani d . 1 C
C2 -0.0403(3) 0.1709(3) -0.0821(2) 0.0452(6) Uani d . 1 C
H2 -0.0689 0.2872 -0.1383 0.054 Uiso calc R 1 H
C3 0.1196(3) 0.1210(3) 0.0209(2) 0.0422(5) Uani d . 1 C
C4 0.2558(4) 0.2465(3) 0.0386(3) 0.0520(6) Uani d . 1 C
H4A 0.3923 0.2353 -0.0256 0.062 Uiso calc R 1 H
H4B 0.1868 0.3632 -0.0040 0.062 Uiso calc R 1 H
C5 0.4543(4) 0.3219(3) 0.2205(3) 0.0565(7) Uani d . 1 C
H5A 0.4056 0.4435 0.1746 0.068 Uiso calc R 1 H
H5B 0.5857 0.2935 0.1570 0.068 Uiso calc R 1 H
C6 0.4975(4) 0.2899(3) 0.3947(3) 0.0652(7) Uani d . 1 C
H6A 0.6000 0.3642 0.3983 0.078 Uiso calc R 1 H
H6B 0.5595 0.1709 0.4371 0.078 Uiso calc R 1 H
C7 0.2954(4) 0.3242(4) 0.5005(3) 0.0651(7) Uani d . 1 C
H7A 0.2437 0.4466 0.4683 0.078 Uiso calc R 1 H
H7B 0.3248 0.2914 0.6136 0.078 Uiso calc R 1 H
C8 0.1266(4) 0.2217(3) 0.4828(3) 0.0553(6) Uani d . 1 C
H8A 0.1705 0.0993 0.5290 0.066 Uiso calc R 1 H
H8B -0.0069 0.2525 0.5428 0.066 Uiso calc R 1 H
C9 0.0935(3) 0.2569(3) 0.3067(2) 0.0459(6) Uani d . 1 C
H9A -0.0116 0.1871 0.2983 0.055 Uiso calc R 1 H
H9B 0.0381 0.3774 0.2634 0.055 Uiso calc R 1 H

loop_
_atom_site_aniso_label
_atom_site_aniso_U_11
_atom_site_aniso_U_22
_atom_site_aniso_U_33
_atom_site_aniso_U_12
_atom_site_aniso_U_13
_atom_site_aniso_U_23
O1 0.0591(10) 0.0593(11) 0.0607(11) 0.0021(8) -0.0236(8) -0.0203(8)
N1 0.0410(10) 0.0542(12) 0.0452(11) -0.0114(8) -0.0009(8) -0.0210(9)
C1 0.0440(12) 0.0519(15) 0.0367(12) -0.0024(10) -0.0043(10) -0.0169(10)
C2 0.0555(13) 0.0401(13) 0.0385(13) -0.0020(10) -0.0045(11) -0.0110(10)
C3 0.0463(12) 0.0486(14) 0.0335(12) -0.0099(10) 0.0022(10) -0.0153(10)
C4 0.0574(14) 0.0564(14) 0.0445(14) -0.0163(11) 0.0006(11) -0.0158(11)
C5 0.0454(13) 0.0663(16) 0.0656(17) -0.0189(11) 0.0011(12) -0.0273(13)
C6 0.0532(15) 0.0772(18) 0.0780(19) -0.0128(13) -0.0160(13) -0.0345(15)
C7 0.0686(17) 0.0751(18) 0.0623(17) -0.0038(13) -0.0142(13) -0.0347(14)
C8 0.0580(15) 0.0621(15) 0.0476(14) -0.0065(12) 0.0003(11) -0.0214(12)
C9 0.0400(12) 0.0511(13) 0.0497(14) -0.0093(10) 0.0000(10) -0.0190(11)

loop_
_atom_type_symbol
_atom_type_description
_atom_type_scat_dispersion_real
_atom_type_scat_dispersion_imag
_atom_type_scat_source
C C 0.0033 0.0016
; International Tables
Vol. C, Tables 4.2.6.8 and 6.1.1.4
;
H H 0.0000 0.0000
; International Tables
Vol. C, Tables 4.2.6.8 and 6.1.1.4
;
N N 0.0061 0.0033
; International Tables
Vol. C, Tables 4.2.6.8 and 6.1.1.4
;
O O 0.0106 0.0060
; International Tables
Vol. C, Tables 4.2.6.8 and 6.1.1.4
;

loop_
_geom_angle_atom_site_label_1
_geom_angle_atom_site_label_2
_geom_angle_atom_site_label_3
_geom_angle_site_symmetry_1
_geom_angle_site_symmetry_3
_geom_angle
_geom_angle_publ_flag
C1 O1 H1 . . 109.5 ?
C9 N1 C5 . . 110.46(16) ?
C9 N1 C4 . . 110.95(17) ?
C5 N1 C4 . . 110.96(17) ?
O1 C1 C2 . . 118.6(2) yes
O1 C1 C3 . 2 121.42(19) yes
C2 C1 C3 . 2 119.97(19) ?
C1 C2 C3 . . 122.4(2) ?
C1 C2 H2 . . 118.8 ?
C3 C2 H2 . . 118.8 ?
C2 C3 C1 . 2 117.66(19) ?
C2 C3 C4 . . 122.2(2) ?
C1 C3 C4 2 . 120.10(19) ?
N1 C4 C3 . . 112.28(17) yes
N1 C4 H4A . . 109.1 ?
C3 C4 H4A . . 109.1 ?
N1 C4 H4B . . 109.1 ?
C3 C4 H4B . . 109.1 ?
H4A C4 H4B . . 107.9 ?
N1 C5 C6 . . 111.31(19) yes
N1 C5 H5A . . 109.4 ?
C6 C5 H5A . . 109.4 ?
N1 C5 H5B . . 109.4 ?
C6 C5 H5B . . 109.4 ?
H5A C5 H5B . . 108.0 ?
C5 C6 C7 . . 111.39(19) ?
C5 C6 H6A . . 109.3 ?
C7 C6 H6A . . 109.3 ?
C5 C6 H6B . . 109.3 ?
C7 C6 H6B . . 109.3 ?
H6A C6 H6B . . 108.0 ?
C6 C7 C8 . . 109.78(19) ?
C6 C7 H7A . . 109.7 ?
C8 C7 H7A . . 109.7 ?
C6 C7 H7B . . 109.7 ?
C8 C7 H7B . . 109.7 ?
H7A C7 H7B . . 108.2 ?
C9 C8 C7 . . 110.86(19) ?
C9 C8 H8A . . 109.5 ?
C7 C8 H8A . . 109.5 ?
C9 C8 H8B . . 109.5 ?
C7 C8 H8B . . 109.5 ?
H8A C8 H8B . . 108.1 ?
N1 C9 C8 . . 111.57(18) yes
N1 C9 H9A . . 109.3 ?
C8 C9 H9A . . 109.3 ?
N1 C9 H9B . . 109.3 ?
C8 C9 H9B . . 109.3 ?
H9A C9 H9B . . 108.0 ?

loop_
_geom_bond_atom_site_label_1
_geom_bond_atom_site_label_2
_geom_bond_site_symmetry_2
_geom_bond_distance
_geom_bond_publ_flag
O1 C1 . 1.372(2) yes
O1 H1 . 0.8200 ?
N1 C4 . 1.475(3) yes
N1 C5 . 1.464(3) yes
N1 C9 . 1.463(3) yes
C1 C2 . 1.376(3) ?
C1 C3 2 1.401(3) ?
C2 C3 . 1.381(3) ?
C2 H2 . 0.9300 ?
C3 C1 2 1.401(3) ?
C3 C4 . 1.500(3) ?
C4 H4A . 0.9700 ?
C4 H4B . 0.9700 ?
C5 C6 . 1.507(3) ?
C5 H5A . 0.9700 ?
C5 H5B . 0.9700 ?
C6 C7 . 1.509(3) ?
C6 H6A . 0.9700 ?
C6 H6B . 0.9700 ?
C7 C8 . 1.515(3) ?
C7 H7A . 0.9700 ?
C7 H7B . 0.9700 ?
C8 C9 . 1.501(3) ?
C8 H8A . 0.9700 ?
C8 H8B . 0.9700 ?
C9 H9A . 0.9700 ?
C9 H9B . 0.9700 ?

loop_
_geom_hbond_atom_site_label_D
_geom_hbond_atom_site_label_H
_geom_hbond_atom_site_label_A
_geom_hbond_site_symmetry_A
_geom_hbond_distance_DH
_geom_hbond_distance_HA
_geom_hbond_distance_DA
_geom_hbond_angle_DHA
O1 H1 N1 2 0.82 2.00 2.711(2) 146

loop_
_geom_torsion_atom_site_label_1
_geom_torsion_atom_site_label_2
_geom_torsion_atom_site_label_3
_geom_torsion_atom_site_label_4
_geom_torsion_site_symmetry_1
_geom_torsion_site_symmetry_4
_geom_torsion
_geom_torsion_publ_flag
O1 C1 C2 C3 . . -179.63(18) yes
C3 C1 C2 C3 2 . 0.1(3) ?
C1 C2 C3 C1 . 2 -0.1(3) ?
C1 C2 C3 C4 . . 176.92(19) ?
C9 N1 C4 C3 . . -66.5(2) ?
C5 N1 C4 C3 . . 170.28(18) ?
C2 C3 C4 N1 . . 138.2(2) yes
C1 C3 C4 N1 2 . -44.9(3) ?
C9 N1 C5 C6 . . 58.2(2) ?
C4 N1 C5 C6 . . -178.33(18) ?
N1 C5 C6 C7 . . -56.3(3) yes
C5 C6 C7 C8 . . 53.5(3) ?
C6 C7 C8 C9 . . -53.8(3) ?
C5 N1 C9 C8 . . -58.9(2) ?
C4 N1 C9 C8 . . 177.62(18) ?
C7 C8 C9 N1 . . 57.1(2) yes
